data_4072255
loop_
_publ_author_name
'Bolton, Paul D.'
'Feliz, Marta'
'Cowley, Andrew R.'
'Clot, Eric'
'Mountford, Philip'

_publ_section_title
;
 Ti&#xE5FB;NR vs Ti&#x2212;R&#x2032; Functional Group Selectivity in
 Titanium Imido Alkyl Cations from an Experimental Perspective
;
_journal_issue 23
_journal_name_full Organometallics
_journal_page_first 6096
_journal_paper_doi 10.1021/om800709f
_journal_volume 27
_journal_year 2008
_chemical_compound_source
;
synthesis as described
;
_chemical_formula_moiety ' C18 H39 N6 Ti, C24 B F20 '
_chemical_formula_sum 'C42 H39 B F20 N6 Ti'
_chemical_formula_weight 1066.48
_chemical_name_systematic
; 
[Ti(NtBu)(Me3[9]aneN3)(NCMe2)(MeCN)][BArF4]
;
_space_group_IT_number 2
_symmetry_cell_setting triclinic
_symmetry_space_group_name_Hall '-P 1'
_symmetry_space_group_name_H-M 'P -1'
_atom_sites_solution_hydrogens geom
_atom_sites_solution_primary direct
_cell_angle_alpha 110.7643(8)
_cell_angle_beta 100.4617(9)
_cell_angle_gamma 102.2640(10)
_cell_formula_units_Z 2
_cell_length_a 11.6237(2)
_cell_length_b 12.7345(3)
_cell_length_c 17.5683(4)
_cell_measurement_reflns_used 34470
_cell_measurement_temperature 150
_cell_measurement_theta_max 28
_cell_measurement_theta_min 5
_cell_volume 2280.25(9)
_computing_cell_refinement
; 
KappaCCD software 'DENZO' (Otwinowski & Minor, 1996) 
;
_computing_data_collection
; 
KappaCCD software 'Collect' (Nonius, 2000) 
;
_computing_data_reduction
; 
KappaCCD software 'DENZO' (Otwinowski & Minor, 1996) 
;
_computing_publication_material
; 
CRYSTALS (Watkin et al, 2001) 
;
_computing_structure_refinement
; 
CRYSTALS (Watkin et al, 2001) 
;
_computing_structure_solution 'SIR92 (Giacovazzo et al, 1992)'
_diffrn_ambient_temperature 150
_diffrn_measured_fraction_theta_full 0.995
_diffrn_measured_fraction_theta_max 0.995
_diffrn_measurement_device_type
; 
Nonius KappaCCD 
;
_diffrn_measurement_method \w
_diffrn_radiation_monochromator graphite
_diffrn_radiation_type 'Mo K\a'
_diffrn_radiation_wavelength 0.71073
_diffrn_reflns_av_R_equivalents 0.034
_diffrn_reflns_limit_h_max 15
_diffrn_reflns_limit_h_min -14
_diffrn_reflns_limit_k_max 16
_diffrn_reflns_limit_k_min -15
_diffrn_reflns_limit_l_max 22
_diffrn_reflns_limit_l_min -22
_diffrn_reflns_number 34470
_diffrn_reflns_theta_full 27.444
_diffrn_reflns_theta_max 27.444
_diffrn_reflns_theta_min 5.173
_diffrn_standards_decay_% 0.00
_diffrn_standards_interval_count 0
_diffrn_standards_interval_time 0
_diffrn_standards_number 0
_exptl_absorpt_coefficient_mu 0.309
_exptl_absorpt_correction_T_max 0.98
_exptl_absorpt_correction_T_min 0.92
_exptl_absorpt_correction_type multi-scan
_exptl_absorpt_process_details
; 
 Denzo/Scalepack (Otwinowski & Minor, 1996) 
;
_exptl_crystal_colour ' yellow '
_exptl_crystal_density_diffrn 1.553
_exptl_crystal_description ' plate '
_exptl_crystal_F_000 1080
_exptl_crystal_size_max 0.28
_exptl_crystal_size_mid 0.28
_exptl_crystal_size_min 0.08
_exptl_crystal_thermal_history
; 
The material was crystallised at ambient temperature. A suitable crystal 
was cooled rapidly to 150K for single-crystal X-ray diffraction analysis. 
;
_refine_diff_density_max 0.93
_refine_diff_density_min -0.49
_refine_ls_extinction_method None
_refine_ls_goodness_of_fit_ref 1.0400
_refine_ls_hydrogen_treatment noref
_refine_ls_matrix_type full
_refine_ls_number_parameters 631
_refine_ls_number_reflns 7178
_refine_ls_number_restraints 0
_refine_ls_R_factor_all 0.0734
_refine_ls_R_factor_gt 0.0513
_refine_ls_shift/su_max 0.018019
_refine_ls_structure_factor_coef F
_refine_ls_weighting_details
;
 Method, part 1, Chebychev polynomial, (Watkin, 1994, Prince, 1982) 
 [weight] = 1.0/[A~0~*T~0~(x)+A~1~*T~1~(x) ... +A~n-1~]*T~n-1~(x)] 
 where A~i~ are the Chebychev coefficients listed below and x= Fcalc/Fmax 
 Method = Robust Weighting (Prince, 1982) 
 W = [weight] * [1-(deltaF/6*sigmaF)^2^]^2^ 
 A~i~ are: 
 2.12 1.44 1.59 
;
_refine_ls_weighting_scheme calc
_refine_ls_wR_factor_all 0.0808
_refine_ls_wR_factor_gt 0.0660
_refine_ls_wR_factor_ref 0.0660
_reflns_limit_h_max 14
_reflns_limit_h_min -15
_reflns_limit_k_max 15
_reflns_limit_k_min -16
_reflns_limit_l_max 22
_reflns_limit_l_min 0
_reflns_number_gt 7178
_reflns_number_total 10273
_reflns_threshold_expression I>3.00u(I)
_cod_data_source_file om800709f_si_001.cif
_cod_data_source_block compound_8-BArF4
_cod_depositor_comments
;
The following automatic conversions were performed:

'_symmetry_cell_setting' value 'Triclinic' changed to 'triclinic'
according to /home/saulius/struct/CIF-dictionaries/cif_core.dic
dictionary named 'cif_core.dic' version 2.4.1 from 2010-06-29.

Automatic conversion script
Id: cif_fix_values 1715 2011-07-08 13:25:40Z adriana 
;
_cod_original_sg_symbol_H-M 'P -1 '
_cod_original_formula_sum ' C42 H39 B1 F20 N6 Ti1 '
_cod_database_code 4072255

loop_
_symmetry_equiv_pos_as_xyz
x,y,z
-x,-y,-z

loop_
_atom_site_label
_atom_site_type_symbol
_atom_site_fract_x
_atom_site_fract_y
_atom_site_fract_z
_atom_site_U_iso_or_equiv
_atom_site_occupancy
_atom_site_adp_type
Ti1 Ti 0.27875(3) -0.02688(3) 0.20922(3) 0.0343 1.0000 Uani
N1 N 0.2135(2) 0.13094(18) 0.28845(14) 0.0449 1.0000 Uani
C1 C 0.1735(3) 0.1108(3) 0.3589(2) 0.0595 1.0000 Uani
C2 C 0.1526(3) -0.0114(3) 0.3514(2) 0.0644 1.0000 Uani
N2 N 0.25590(19) -0.05886(18) 0.32893(13) 0.0435 1.0000 Uani
C3 C 0.3709(3) -0.0017(3) 0.3975(2) 0.0716 1.0000 Uani
C4 C 0.4777(3) 0.0364(3) 0.3685(2) 0.0662 1.0000 Uani
N3 N 0.45316(19) 0.09527(18) 0.30992(14) 0.0459 1.0000 Uani
C5 C 0.4387(3) 0.2127(3) 0.3570(2) 0.0706 1.0000 Uani
C6 C 0.3257(3) 0.2316(2) 0.3182(2) 0.0667 1.0000 Uani
C7 C 0.1146(3) 0.1521(3) 0.2356(2) 0.0601 1.0000 Uani
C8 C 0.2150(3) -0.1857(2) 0.30933(18) 0.0514 1.0000 Uani
C9 C 0.5562(2) 0.1057(3) 0.2713(2) 0.0556 1.0000 Uani
N4 N 0.32573(17) -0.15086(17) 0.16208(13) 0.0390 1.0000 Uani
C10 C 0.3487(2) -0.2517(2) 0.10901(19) 0.0491 1.0000 Uani
C11 C 0.4532(4) -0.2777(4) 0.1535(4) 0.1094 1.0000 Uani
C12 C 0.3953(6) -0.2222(4) 0.0386(4) 0.1111 1.0000 Uani
C13 C 0.2359(3) -0.3553(3) 0.0647(3) 0.0766 1.0000 Uani
N5 N 0.28719(19) 0.03536(18) 0.12857(14) 0.0433 1.0000 Uani
C14 C 0.2863(3) 0.0616(2) 0.06365(19) 0.0520 1.0000 Uani
C15 C 0.3912(4) 0.1421(4) 0.0575(3) 0.0964 1.0000 Uani
C16 C 0.1682(3) 0.0236(3) -0.0043(2) 0.0607 1.0000 Uani
N6 N 0.08223(19) -0.13301(18) 0.14945(13) 0.0417 1.0000 Uani
C17 C -0.0028(2) -0.2068(2) 0.10157(15) 0.0392 1.0000 Uani
C18 C -0.1062(3) -0.3036(2) 0.03900(17) 0.0497 1.0000 Uani
B1 B 0.2519(2) 0.3846(2) 0.68287(15) 0.0333 1.0000 Uani
C19 C 0.21862(19) 0.25434(19) 0.68712(14) 0.0344 1.0000 Uani
C20 C 0.2472(2) 0.2448(2) 0.76426(15) 0.0384 1.0000 Uani
C21 C 0.2269(2) 0.1391(2) 0.77292(17) 0.0455 1.0000 Uani
C22 C 0.1803(2) 0.0346(2) 0.7017(2) 0.0469 1.0000 Uani
C23 C 0.1541(2) 0.03786(19) 0.62345(18) 0.0430 1.0000 Uani
C24 C 0.1728(2) 0.1464(2) 0.61814(16) 0.0380 1.0000 Uani
F1 F 0.29716(14) 0.34346(13) 0.83681(9) 0.0463 1.0000 Uani
F2 F 0.25306(18) 0.13697(17) 0.85035(12) 0.0625 1.0000 Uani
F3 F 0.16030(16) -0.06914(15) 0.70890(14) 0.0627 1.0000 Uani
F4 F 0.11006(16) -0.06269(12) 0.55264(12) 0.0587 1.0000 Uani
F5 F 0.14216(13) 0.13934(11) 0.53814(9) 0.0431 1.0000 Uani
C25 C 0.1794(2) 0.38122(18) 0.59078(13) 0.0342 1.0000 Uani
C26 C 0.0523(2) 0.33542(18) 0.56196(14) 0.0361 1.0000 Uani
C27 C -0.0199(2) 0.3352(2) 0.48968(15) 0.0433 1.0000 Uani
C28 C 0.0357(3) 0.3828(2) 0.44197(15) 0.0456 1.0000 Uani
C29 C 0.1609(3) 0.4316(2) 0.46802(15) 0.0444 1.0000 Uani
C30 C 0.2298(2) 0.43076(19) 0.54131(15) 0.0390 1.0000 Uani
F6 F -0.00828(12) 0.28723(12) 0.60602(9) 0.0427 1.0000 Uani
F7 F -0.14252(15) 0.29026(14) 0.46704(11) 0.0559 1.0000 Uani
F8 F -0.0314(2) 0.38365(16) 0.37153(10) 0.0658 1.0000 Uani
F9 F 0.21693(19) 0.48060(15) 0.42283(10) 0.0614 1.0000 Uani
F10 F 0.35192(14) 0.48284(13) 0.56148(10) 0.0475 1.0000 Uani
C31 C 0.4025(2) 0.42119(19) 0.70160(14) 0.0367 1.0000 Uani
C32 C 0.4541(2) 0.3582(2) 0.64177(15) 0.0398 1.0000 Uani
C33 C 0.5779(2) 0.3774(2) 0.65005(16) 0.0450 1.0000 Uani
C34 C 0.6600(2) 0.4638(3) 0.72320(18) 0.0537 1.0000 Uani
C35 C 0.6152(2) 0.5280(3) 0.78588(18) 0.0574 1.0000 Uani
C36 C 0.4902(2) 0.5052(2) 0.77484(16) 0.0451 1.0000 Uani
F11 F 0.37900(13) 0.27022(12) 0.56754(9) 0.0444 1.0000 Uani
F12 F 0.61766(15) 0.31184(16) 0.58785(11) 0.0571 1.0000 Uani
F13 F 0.78099(14) 0.4843(2) 0.73444(13) 0.0733 1.0000 Uani
F14 F 0.69422(17) 0.6116(2) 0.85922(12) 0.0859 1.0000 Uani
F15 F 0.45645(15) 0.56971(15) 0.84163(9) 0.0579 1.0000 Uani
C37 C 0.2025(2) 0.48149(18) 0.74986(13) 0.0351 1.0000 Uani
C38 C 0.2363(2) 0.5984(2) 0.75994(15) 0.0393 1.0000 Uani
C39 C 0.1906(3) 0.6842(2) 0.80530(16) 0.0470 1.0000 Uani
C40 C 0.1031(3) 0.6542(2) 0.84376(16) 0.0465 1.0000 Uani
C41 C 0.0657(2) 0.5408(2) 0.83671(15) 0.0400 1.0000 Uani
C42 C 0.1145(2) 0.45787(18) 0.79000(14) 0.0353 1.0000 Uani
F16 F 0.31914(15) 0.63261(12) 0.72146(10) 0.0488 1.0000 Uani
F17 F 0.2276(2) 0.79461(13) 0.81066(12) 0.0667 1.0000 Uani
F18 F 0.05521(19) 0.73544(15) 0.88808(12) 0.0655 1.0000 Uani
F19 F -0.01754(14) 0.51093(14) 0.87560(10) 0.0506 1.0000 Uani
F20 F 0.06781(12) 0.34831(11) 0.78571(9) 0.0409 1.0000 Uani
H11 H 0.2381 0.1641 0.4132 0.0736 1.0000 Uiso
H12 H 0.0951 0.1309 0.3605 0.0736 1.0000 Uiso
H21 H 0.1454 -0.0133 0.4068 0.0813 1.0000 Uiso
H22 H 0.0745 -0.0624 0.3061 0.0813 1.0000 Uiso
H31 H 0.3861 -0.0585 0.4225 0.0776 1.0000 Uiso
H32 H 0.3622 0.0690 0.4420 0.0776 1.0000 Uiso
H41 H 0.5469 0.0929 0.4194 0.0777 1.0000 Uiso
H42 H 0.5020 -0.0345 0.3382 0.0777 1.0000 Uiso
H51 H 0.4383 0.2207 0.4156 0.0713 1.0000 Uiso
H52 H 0.5105 0.2749 0.3600 0.0713 1.0000 Uiso
H61 H 0.3129 0.3011 0.3613 0.0748 1.0000 Uiso
H62 H 0.3376 0.2490 0.2685 0.0748 1.0000 Uiso
H71 H 0.0905 0.2194 0.2720 0.0757 1.0000 Uiso
H72 H 0.0421 0.0797 0.2083 0.0757 1.0000 Uiso
H73 H 0.1443 0.1715 0.1908 0.0757 1.0000 Uiso
H81 H 0.2060 -0.1966 0.3618 0.0602 1.0000 Uiso
H82 H 0.2770 -0.2228 0.2881 0.0602 1.0000 Uiso
H83 H 0.1342 -0.2236 0.2648 0.0602 1.0000 Uiso
H91 H 0.6333 0.1601 0.3164 0.0627 1.0000 Uiso
H92 H 0.5669 0.0263 0.2439 0.0627 1.0000 Uiso
H93 H 0.5378 0.1378 0.2277 0.0627 1.0000 Uiso
H111 H 0.4663 -0.3498 0.1135 0.1222 1.0000 Uiso
H112 H 0.4346 -0.2913 0.2032 0.1222 1.0000 Uiso
H113 H 0.5290 -0.2095 0.1736 0.1222 1.0000 Uiso
H121 H 0.4126 -0.2923 -0.0005 0.1413 1.0000 Uiso
H122 H 0.4721 -0.1541 0.0656 0.1413 1.0000 Uiso
H123 H 0.3310 -0.2014 0.0056 0.1413 1.0000 Uiso
H131 H 0.2573 -0.4243 0.0279 0.0806 1.0000 Uiso
H132 H 0.2011 -0.3751 0.1077 0.0806 1.0000 Uiso
H133 H 0.1738 -0.3360 0.0288 0.0806 1.0000 Uiso
H151 H 0.4645 0.1617 0.1055 0.1201 1.0000 Uiso
H152 H 0.4090 0.1036 0.0025 0.1201 1.0000 Uiso
H153 H 0.3716 0.2159 0.0605 0.1201 1.0000 Uiso
H161 H 0.1030 -0.0309 0.0057 0.0742 1.0000 Uiso
H162 H 0.1803 -0.0180 -0.0610 0.0742 1.0000 Uiso
H163 H 0.1428 0.0943 -0.0030 0.0742 1.0000 Uiso
H181 H -0.1335 -0.2850 -0.0108 0.0534 1.0000 Uiso
H182 H -0.0812 -0.3771 0.0199 0.0534 1.0000 Uiso
H183 H -0.1752 -0.3156 0.0647 0.0534 1.0000 Uiso

loop_
_atom_site_aniso_label
_atom_site_aniso_U_11
_atom_site_aniso_U_22
_atom_site_aniso_U_33
_atom_site_aniso_U_23
_atom_site_aniso_U_13
_atom_site_aniso_U_12
Ti1 0.03079(19) 0.03077(19) 0.0370(2) 0.01192(15) 0.00735(15) 0.00580(14)
N1 0.0449(11) 0.0414(10) 0.0454(11) 0.0131(9) 0.0132(9) 0.0147(9)
C1 0.0598(17) 0.0715(19) 0.0528(16) 0.0222(14) 0.0266(13) 0.0271(15)
C2 0.0634(18) 0.079(2) 0.0609(18) 0.0311(16) 0.0299(15) 0.0260(16)
N2 0.0420(11) 0.0431(10) 0.0393(10) 0.0159(8) 0.0073(8) 0.0057(8)
C3 0.0632(19) 0.070(2) 0.0606(18) 0.0351(16) -0.0142(15) -0.0089(15)
C4 0.0412(14) 0.091(2) 0.0621(18) 0.0377(17) 0.0022(13) 0.0110(15)
N3 0.0373(10) 0.0395(10) 0.0495(12) 0.0134(9) 0.0055(9) 0.0034(8)
C5 0.0583(18) 0.0380(14) 0.082(2) 0.0013(14) 0.0044(16) 0.0019(12)
C6 0.0644(18) 0.0352(13) 0.087(2) 0.0126(14) 0.0189(17) 0.0131(12)
C7 0.0684(18) 0.0640(17) 0.0567(16) 0.0228(14) 0.0200(14) 0.0387(15)
C8 0.0462(13) 0.0515(14) 0.0529(15) 0.0277(12) 0.0092(11) 0.0006(11)
C9 0.0340(12) 0.0542(15) 0.0686(18) 0.0238(14) 0.0103(12) -0.0008(11)
N4 0.0325(9) 0.0382(10) 0.0424(10) 0.0157(8) 0.0091(8) 0.0055(7)
C10 0.0443(13) 0.0380(12) 0.0635(16) 0.0172(12) 0.0162(12) 0.0148(10)
C11 0.085(3) 0.077(3) 0.143(4) 0.025(3) -0.007(3) 0.049(2)
C12 0.164(5) 0.080(3) 0.109(4) 0.034(3) 0.091(4) 0.040(3)
C13 0.0614(19) 0.0439(15) 0.096(3) 0.0042(16) 0.0244(18) 0.0015(14)
N5 0.0434(11) 0.0378(10) 0.0462(11) 0.0152(9) 0.0143(9) 0.0094(8)
C14 0.0661(17) 0.0389(12) 0.0543(15) 0.0232(11) 0.0213(13) 0.0112(11)
C15 0.082(3) 0.104(3) 0.114(3) 0.071(3) 0.029(3) 0.003(2)
C16 0.0717(19) 0.0557(16) 0.0580(17) 0.0304(14) 0.0123(14) 0.0184(14)
N6 0.0379(10) 0.0402(10) 0.0428(11) 0.0157(9) 0.0075(8) 0.0091(8)
C17 0.0360(11) 0.0403(11) 0.0393(11) 0.0155(10) 0.0100(9) 0.0097(9)
C18 0.0457(13) 0.0461(13) 0.0416(13) 0.0109(11) 0.0045(11) 0.0019(11)
B1 0.0320(11) 0.0299(11) 0.0323(11) 0.0133(9) 0.0030(9) 0.0025(8)
C19 0.0303(10) 0.0361(10) 0.0375(11) 0.0185(9) 0.0065(8) 0.0076(8)
C20 0.0371(11) 0.0422(11) 0.0387(11) 0.0203(9) 0.0094(9) 0.0116(9)
C21 0.0447(12) 0.0589(15) 0.0543(14) 0.0400(13) 0.0195(11) 0.0236(11)
C22 0.0373(11) 0.0415(12) 0.0782(18) 0.0389(13) 0.0201(12) 0.0154(10)
C23 0.0340(11) 0.0290(10) 0.0630(15) 0.0193(10) 0.0087(10) 0.0069(8)
C24 0.0330(10) 0.0341(10) 0.0459(12) 0.0189(9) 0.0067(9) 0.0076(8)
F1 0.0519(8) 0.0526(8) 0.0362(7) 0.0213(6) 0.0076(6) 0.0178(7)
F2 0.0758(11) 0.0794(11) 0.0685(10) 0.0567(10) 0.0315(9) 0.0392(9)
F3 0.0586(9) 0.0517(9) 0.1062(14) 0.0555(10) 0.0323(10) 0.0244(7)
F4 0.0563(9) 0.0270(7) 0.0773(11) 0.0137(7) 0.0046(8) 0.0072(6)
F5 0.0493(8) 0.0324(6) 0.0382(7) 0.0105(5) 0.0031(6) 0.0086(5)
C25 0.0390(11) 0.0279(9) 0.0314(10) 0.0114(8) 0.0042(8) 0.0077(8)
C26 0.0416(11) 0.0261(9) 0.0344(10) 0.0103(8) 0.0030(9) 0.0085(8)
C27 0.0447(12) 0.0322(11) 0.0406(12) 0.0066(9) -0.0036(10) 0.0147(9)
C28 0.0662(16) 0.0348(11) 0.0314(11) 0.0107(9) -0.0001(10) 0.0232(11)
C29 0.0723(17) 0.0367(11) 0.0325(11) 0.0182(9) 0.0164(11) 0.0244(11)
C30 0.0475(12) 0.0317(10) 0.0365(11) 0.0141(9) 0.0096(9) 0.0111(9)
F6 0.0358(7) 0.0393(7) 0.0467(7) 0.0175(6) 0.0052(6) 0.0044(5)
F7 0.0468(8) 0.0461(8) 0.0567(9) 0.0105(7) -0.0095(7) 0.0168(6)
F8 0.0941(13) 0.0621(10) 0.0388(8) 0.0196(7) -0.0046(8) 0.0401(10)
F9 0.0978(13) 0.0593(10) 0.0480(9) 0.0361(8) 0.0280(9) 0.0336(9)
F10 0.0509(8) 0.0470(8) 0.0487(8) 0.0274(6) 0.0155(6) 0.0080(6)
C31 0.0351(10) 0.0364(11) 0.0342(10) 0.0173(9) 0.0030(8) 0.0027(8)
C32 0.0383(11) 0.0409(12) 0.0356(11) 0.0173(9) 0.0036(9) 0.0056(9)
C33 0.0416(12) 0.0569(14) 0.0434(13) 0.0276(11) 0.0125(10) 0.0160(11)
C34 0.0292(11) 0.0768(19) 0.0539(15) 0.0341(14) 0.0048(10) 0.0070(11)
C35 0.0356(12) 0.0707(18) 0.0423(13) 0.0171(13) -0.0075(10) -0.0043(12)
C36 0.0395(12) 0.0499(13) 0.0367(11) 0.0163(10) 0.0034(10) 0.0041(10)
F11 0.0389(7) 0.0437(7) 0.0405(7) 0.0104(6) 0.0066(6) 0.0082(6)
F12 0.0453(8) 0.0765(11) 0.0555(9) 0.0287(8) 0.0193(7) 0.0227(8)
F13 0.0307(8) 0.1147(16) 0.0670(11) 0.0406(11) 0.0052(7) 0.0088(9)
F14 0.0419(9) 0.1132(17) 0.0508(10) 0.0046(10) -0.0123(8) -0.0066(10)
F15 0.0456(8) 0.0647(10) 0.0362(7) 0.0040(7) 0.0005(6) 0.0020(7)
C37 0.0372(11) 0.0309(10) 0.0279(10) 0.0107(8) -0.0003(8) 0.0020(8)
C38 0.0452(12) 0.0332(11) 0.0363(11) 0.0153(9) 0.0088(9) 0.0059(9)
C39 0.0643(16) 0.0307(11) 0.0420(12) 0.0148(10) 0.0112(11) 0.0099(10)
C40 0.0569(15) 0.0393(12) 0.0430(13) 0.0140(10) 0.0145(11) 0.0185(11)
C41 0.0374(11) 0.0429(12) 0.0368(11) 0.0157(9) 0.0085(9) 0.0092(9)
C42 0.0350(10) 0.0299(10) 0.0350(10) 0.0140(8) 0.0018(8) 0.0036(8)
F16 0.0620(9) 0.0330(7) 0.0501(8) 0.0192(6) 0.0208(7) 0.0035(6)
F17 0.1045(15) 0.0319(7) 0.0707(11) 0.0220(7) 0.0373(10) 0.0216(8)
F18 0.0849(13) 0.0499(9) 0.0708(11) 0.0204(8) 0.0362(10) 0.0336(9)
F19 0.0473(8) 0.0537(8) 0.0523(8) 0.0210(7) 0.0201(7) 0.0140(7)
F20 0.0397(7) 0.0342(6) 0.0476(7) 0.0190(6) 0.0123(6) 0.0048(5)

loop_
_atom_type_symbol
_atom_type_scat_dispersion_real
_atom_type_scat_dispersion_imag
_atom_type_scat_Cromer_Mann_a1
_atom_type_scat_Cromer_Mann_b1
_atom_type_scat_Cromer_Mann_a2
_atom_type_scat_Cromer_Mann_b2
_atom_type_scat_Cromer_Mann_a3
_atom_type_scat_Cromer_Mann_b3
_atom_type_scat_Cromer_Mann_a4
_atom_type_scat_Cromer_Mann_b4
_atom_type_scat_Cromer_Mann_c
_atom_type_scat_source
'C   ' 0.0033 0.0016 2.3100 20.8439 1.0200 10.2075 1.5886 0.5687 0.8650 51.6512 0.2156 International_Tables_Vol_IV_Table_2.2B
'H   ' 0.0000 0.0000 0.4930 10.5109 0.3229 26.1257 0.1402 3.1424 0.0408 57.7998 0.0030 International_Tables_Vol_IV_Table_2.2B
'B   ' 0.0013 0.0007 2.0545 23.2185 1.3326 1.0210 1.0979 60.3498 0.7068 0.1403 -0.1932 International_Tables_Vol_IV_Table_2.2B
'F   ' 0.0171 0.0103 3.5392 10.2825 2.6412 4.2944 1.5170 0.2615 1.0243 26.1476 0.2776 International_Tables_Vol_IV_Table_2.2B
'N   ' 0.0061 0.0033 12.2126 0.0057 3.1322 9.8933 2.0125 28.9975 1.1663 0.5826 -11.5290 International_Tables_Vol_IV_Table_2.2B
'Ti  ' 0.2776 0.4457 9.7595 7.8508 7.3558 0.5000 1.6991 35.6338 1.9021 116.1050 1.2807 International_Tables_Vol_IV_Table_2.2B

loop_
_geom_angle_atom_site_label_1
_geom_angle_atom_site_label_2
_geom_angle_atom_site_label_3
_geom_angle
_geom_angle_publ_flag
N1 Ti1 N2 75.09(8) yes
N1 Ti1 N3 77.65(8) yes
N2 Ti1 N3 76.56(8) yes
N1 Ti1 N4 171.79(9) yes
N2 Ti1 N4 96.70(9) yes
N3 Ti1 N4 100.77(9) yes
N1 Ti1 N5 89.60(8) yes
N2 Ti1 N5 164.65(9) yes
N3 Ti1 N5 99.27(9) yes
N4 Ti1 N5 98.61(9) yes
N1 Ti1 N6 88.26(8) yes
N2 Ti1 N6 86.10(7) yes
N3 Ti1 N6 159.92(8) yes
N4 Ti1 N6 91.13(8) yes
N5 Ti1 N6 94.81(8) yes
Ti1 N1 C1 110.86(17) yes
Ti1 N1 C6 101.58(17) yes
C1 N1 C6 113.0(2) yes
Ti1 N1 C7 112.68(16) yes
C1 N1 C7 109.8(2) yes
C6 N1 C7 108.7(2) yes
N1 C1 C2 114.1(2) yes
N1 C1 H11 108.290 no
C2 C1 H11 108.292 no
N1 C1 H12 108.290 no
C2 C1 H12 108.289 no
H11 C1 H12 109.467 no
C1 C2 N2 112.0(3) yes
C1 C2 H21 108.835 no
N2 C2 H21 108.835 no
C1 C2 H22 108.838 no
N2 C2 H22 108.838 no
H21 C2 H22 109.469 no
Ti1 N2 C2 105.11(17) yes
Ti1 N2 C3 110.93(18) yes
C2 N2 C3 113.1(3) yes
Ti1 N2 C8 111.30(16) yes
C2 N2 C8 106.6(2) yes
C3 N2 C8 109.7(2) yes
N2 C3 C4 112.9(3) yes
N2 C3 H31 108.605 no
C4 C3 H31 108.603 no
N2 C3 H32 108.607 no
C4 C3 H32 108.605 no
H31 C3 H32 109.468 no
C3 C4 N3 113.6(3) yes
C3 C4 H41 108.438 no
N3 C4 H41 108.439 no
C3 C4 H42 108.440 no
N3 C4 H42 108.439 no
H41 C4 H42 109.467 no
Ti1 N3 C4 105.41(16) yes
Ti1 N3 C5 111.19(18) yes
C4 N3 C5 110.3(3) yes
Ti1 N3 C9 109.93(17) yes
C4 N3 C9 108.1(2) yes
C5 N3 C9 111.7(2) yes
N3 C5 C6 114.4(3) yes
N3 C5 H51 108.215 no
C6 C5 H51 108.215 no
N3 C5 H52 108.213 no
C6 C5 H52 108.213 no
H51 C5 H52 109.467 no
N1 C6 C5 114.9(3) yes
N1 C6 H61 108.088 no
C5 C6 H61 108.088 no
N1 C6 H62 108.088 no
C5 C6 H62 108.089 no
H61 C6 H62 109.467 no
N1 C7 H71 109.467 no
N1 C7 H72 109.467 no
H71 C7 H72 109.476 no
N1 C7 H73 109.467 no
H71 C7 H73 109.476 no
H72 C7 H73 109.476 no
N2 C8 H81 109.467 no
N2 C8 H82 109.467 no
H81 C8 H82 109.476 no
N2 C8 H83 109.467 no
H81 C8 H83 109.476 no
H82 C8 H83 109.476 no
N3 C9 H91 109.467 no
N3 C9 H92 109.467 no
H91 C9 H92 109.476 no
N3 C9 H93 109.467 no
H91 C9 H93 109.476 no
H92 C9 H93 109.476 no
Ti1 N4 C10 168.43(19) yes
N4 C10 C11 112.1(3) yes
N4 C10 C12 107.4(3) yes
C11 C10 C12 103.5(4) yes
N4 C10 C13 112.8(2) yes
C11 C10 C13 113.4(3) yes
C12 C10 C13 106.9(3) yes
C10 C11 H111 109.467 no
C10 C11 H112 109.466 no
H111 C11 H112 109.476 no
C10 C11 H113 109.467 no
H111 C11 H113 109.476 no
H112 C11 H113 109.476 no
C10 C12 H121 109.467 no
C10 C12 H122 109.467 no
H121 C12 H122 109.476 no
C10 C12 H123 109.466 no
H121 C12 H123 109.476 no
H122 C12 H123 109.476 no
C10 C13 H131 109.467 no
C10 C13 H132 109.467 no
H131 C13 H132 109.476 no
C10 C13 H133 109.466 no
H131 C13 H133 109.475 no
H132 C13 H133 109.476 no
Ti1 N5 C14 170.93(19) yes
N5 C14 C15 123.5(3) yes
N5 C14 C16 119.9(3) yes
C15 C14 C16 116.0(3) yes
C14 C15 H151 109.467 no
C14 C15 H152 109.467 no
H151 C15 H152 109.477 no
C14 C15 H153 109.466 no
H151 C15 H153 109.475 no
H152 C15 H153 109.476 no
C14 C16 H161 109.467 no
C14 C16 H162 109.467 no
H161 C16 H162 109.476 no
C14 C16 H163 109.467 no
H161 C16 H163 109.476 no
H162 C16 H163 109.476 no
Ti1 N6 C17 159.1(2) yes
N6 C17 C18 177.0(3) yes
C17 C18 H181 109.467 no
C17 C18 H182 109.467 no
H181 C18 H182 109.476 no
C17 C18 H183 109.467 no
H181 C18 H183 109.476 no
H182 C18 H183 109.476 no
C19 B1 C25 113.03(17) yes
C19 B1 C31 102.48(17) yes
C25 B1 C31 113.39(18) yes
C19 B1 C37 113.36(18) yes
C25 B1 C37 100.89(16) yes
C31 B1 C37 114.20(17) yes
B1 C19 C20 120.66(19) yes
B1 C19 C24 125.87(19) yes
C20 C19 C24 113.2(2) yes
C19 C20 C21 124.2(2) yes
C19 C20 F1 119.5(2) yes
C21 C20 F1 116.2(2) yes
C20 C21 C22 119.6(2) yes
C20 C21 F2 120.9(3) yes
C22 C21 F2 119.5(2) yes
C21 C22 C23 119.0(2) yes
C21 C22 F3 120.4(2) yes
C23 C22 F3 120.6(3) yes
C22 C23 C24 119.2(2) yes
C22 C23 F4 120.4(2) yes
C24 C23 F4 120.4(2) yes
C19 C24 C23 124.7(2) yes
C19 C24 F5 121.09(19) yes
C23 C24 F5 114.3(2) yes
B1 C25 C26 118.87(19) yes
B1 C25 C30 127.2(2) yes
C26 C25 C30 113.5(2) yes
C25 C26 C27 124.7(2) yes
C25 C26 F6 119.32(19) yes
C27 C26 F6 116.0(2) yes
C26 C27 C28 119.0(2) yes
C26 C27 F7 120.7(2) yes
C28 C27 F7 120.2(2) yes
C27 C28 C29 119.1(2) yes
C27 C28 F8 120.5(3) yes
C29 C28 F8 120.4(3) yes
C28 C29 C30 120.0(2) yes
C28 C29 F9 120.0(2) yes
C30 C29 F9 120.0(3) yes
C25 C30 C29 123.6(2) yes
C25 C30 F10 121.6(2) yes
C29 C30 F10 114.8(2) yes
B1 C31 C32 119.55(19) yes
B1 C31 C36 127.7(2) yes
C32 C31 C36 112.6(2) yes
C31 C32 C33 125.6(2) yes
C31 C32 F11 119.3(2) yes
C33 C32 F11 115.1(2) yes
C32 C33 C34 119.0(2) yes
C32 C33 F12 120.6(2) yes
C34 C33 F12 120.4(2) yes
C33 C34 C35 118.5(2) yes
C33 C34 F13 121.0(3) yes
C35 C34 F13 120.6(3) yes
C34 C35 C36 120.5(2) yes
C34 C35 F14 119.6(3) yes
C36 C35 F14 119.9(3) yes
C31 C36 C35 123.8(3) yes
C31 C36 F15 120.6(2) yes
C35 C36 F15 115.6(2) yes
B1 C37 C38 119.4(2) yes
B1 C37 C42 127.13(19) yes
C38 C37 C42 112.8(2) yes
C37 C38 C39 125.3(2) yes
C37 C38 F16 118.9(2) yes
C39 C38 F16 115.8(2) yes
C38 C39 C40 118.7(2) yes
C38 C39 F17 121.1(2) yes
C40 C39 F17 120.2(2) yes
C39 C40 C41 119.2(2) yes
C39 C40 F18 120.5(2) yes
C41 C40 F18 120.2(2) yes
C40 C41 C42 119.6(2) yes
C40 C41 F19 119.9(2) yes
C42 C41 F19 120.5(2) yes
C37 C42 C41 124.4(2) yes
C37 C42 F20 121.5(2) yes
C41 C42 F20 114.1(2) yes

loop_
_geom_bond_atom_site_label_1
_geom_bond_atom_site_label_2
_geom_bond_distance
_geom_bond_publ_flag
Ti1 N1 2.366(2) yes
Ti1 N2 2.329(2) yes
Ti1 N3 2.251(2) yes
Ti1 N4 1.755(2) yes
Ti1 N5 1.860(2) yes
Ti1 N6 2.227(2) yes
N1 C1 1.483(4) yes
N1 C6 1.478(4) yes
N1 C7 1.475(4) yes
C1 C2 1.476(5) yes
C1 H11 1.000 no
C1 H12 1.000 no
C2 N2 1.508(4) yes
C2 H21 1.000 no
C2 H22 1.000 no
N2 C3 1.466(4) yes
N2 C8 1.474(3) yes
C3 C4 1.479(5) yes
C3 H31 1.000 no
C3 H32 1.000 no
C4 N3 1.495(4) yes
C4 H41 1.000 no
C4 H42 1.000 no
N3 C5 1.493(4) yes
N3 C9 1.484(4) yes
C5 C6 1.474(5) yes
C5 H51 1.000 no
C5 H52 1.000 no
C6 H61 1.000 no
C6 H62 1.000 no
C7 H71 1.000 no
C7 H72 1.000 no
C7 H73 1.000 no
C8 H81 1.000 no
C8 H82 1.000 no
C8 H83 1.000 no
C9 H91 1.000 no
C9 H92 1.000 no
C9 H93 1.000 no
N4 C10 1.405(3) yes
C10 C11 1.485(5) yes
C10 C12 1.566(6) yes
C10 C13 1.495(4) yes
C11 H111 1.000 no
C11 H112 1.000 no
C11 H113 1.000 no
C12 H121 1.000 no
C12 H122 1.000 no
C12 H123 1.000 no
C13 H131 1.000 no
C13 H132 1.000 no
C13 H133 1.000 no
N5 C14 1.296(4) yes
C14 C15 1.464(5) yes
C14 C16 1.502(4) yes
C15 H151 1.000 no
C15 H152 1.000 no
C15 H153 1.000 no
C16 H161 1.000 no
C16 H162 1.000 no
C16 H163 1.000 no
N6 C17 1.144(3) yes
C17 C18 1.451(3) yes
C18 H181 1.000 no
C18 H182 1.000 no
C18 H183 1.000 no
B1 C19 1.653(3) yes
B1 C25 1.664(3) yes
B1 C31 1.651(3) yes
B1 C37 1.659(3) yes
C19 C20 1.390(3) yes
C19 C24 1.384(3) yes
C20 C21 1.384(3) yes
C20 F1 1.351(3) yes
C21 C22 1.378(4) yes
C21 F2 1.350(3) yes
C22 C23 1.370(4) yes
C22 F3 1.347(3) yes
C23 C24 1.392(3) yes
C23 F4 1.345(3) yes
C24 F5 1.351(3) yes
C25 C26 1.391(3) yes
C25 C30 1.383(3) yes
C26 C27 1.387(3) yes
C26 F6 1.350(3) yes
C27 C28 1.371(4) yes
C27 F7 1.343(3) yes
C28 C29 1.373(4) yes
C28 F8 1.342(3) yes
C29 C30 1.392(3) yes
C29 F9 1.346(3) yes
C30 F10 1.354(3) yes
C31 C32 1.394(4) yes
C31 C36 1.387(3) yes
C32 C33 1.379(4) yes
C32 F11 1.361(3) yes
C33 C34 1.371(4) yes
C33 F12 1.344(3) yes
C34 C35 1.379(5) yes
C34 F13 1.338(3) yes
C35 C36 1.383(4) yes
C35 F14 1.349(3) yes
C36 F15 1.351(3) yes
C37 C38 1.393(3) yes
C37 C42 1.384(3) yes
C38 C39 1.376(4) yes
C38 F16 1.357(3) yes
C39 C40 1.380(4) yes
C39 F17 1.343(3) yes
C40 C41 1.370(4) yes
C40 F18 1.348(3) yes
C41 C42 1.386(3) yes
C41 F19 1.348(3) yes
C42 F20 1.355(2) yes
